data_4350745
loop_
_publ_author_name
'Li, Fang'
'Lin, Rui-Biao'
'Wei, Yong-Sheng'
'Liao, Pei-Qin'
'Bai, Jie'
'Xue, Wei'
'Zhang, Wei-Xiong'
'Zhang, Jie-Peng'
'Chen, Xiao-Ming'

_publ_section_title
;
 Metal-ion controlled solid-state reactivity and photoluminescence in two
 isomorphous coordination polymers
;
_journal_issue 2
_journal_name_full 'Inorganic Chemistry Frontiers'
_journal_page_first 172
_journal_paper_doi 10.1039/c3qi00061c
_journal_volume 1
_journal_year 2014
_chemical_formula_sum 'C20 H17 Cu2 N6'
_chemical_formula_weight 468.48
_space_group_IT_number 14
_space_group_name_Hall '-P 2ybc'
_space_group_name_H-M_alt 'P 1 21/c 1'
_symmetry_cell_setting monoclinic
_symmetry_space_group_name_H-M 'P 1 21/c 1'
_atom_sites_solution_hydrogens geom
_atom_sites_solution_primary direct
_atom_sites_solution_secondary difmap
_audit_creation_method SHELXL-97
_cell_angle_alpha 90.00
_cell_angle_beta 94.1540(10)
_cell_angle_gamma 90.00
_cell_formula_units_Z 4
_cell_length_a 5.7359(5)
_cell_length_b 20.4488(17)
_cell_length_c 15.4299(13)
_cell_measurement_temperature 150(2)
_cell_volume 1805.1(3)
_computing_cell_refinement 'PROCESS-AUTO (Rigaku, 1998)'
_computing_data_collection 'PROCESS-AUTO (Rigaku, 1998)'
_computing_data_reduction 'PROCESS-AUTO (Rigaku, 1998)'
_computing_molecular_graphics 'Bruker SHELXTL'
_computing_publication_material 'Bruker SHELXTL'
_computing_structure_refinement 'SHELXL-97 (Sheldrick, 1997)'
_computing_structure_solution 'SHELXS-97 (Sheldrick, 1990)'
_diffrn_ambient_temperature 150(2)
_diffrn_measured_fraction_theta_full 0.987
_diffrn_measured_fraction_theta_max 0.987
_diffrn_measurement_device_type 'Rigaku R-AXIS SPIDE IP'
_diffrn_measurement_method 'phi and omega scans'
_diffrn_radiation_monochromator graphite
_diffrn_radiation_source 'fine-focus sealed tube'
_diffrn_radiation_type MoK\a
_diffrn_radiation_wavelength 0.71073
_diffrn_reflns_av_R_equivalents 0.0696
_diffrn_reflns_av_sigmaI/netI 0.0535
_diffrn_reflns_limit_h_max 7
_diffrn_reflns_limit_h_min -7
_diffrn_reflns_limit_k_max 25
_diffrn_reflns_limit_k_min -17
_diffrn_reflns_limit_l_max 18
_diffrn_reflns_limit_l_min -18
_diffrn_reflns_number 12357
_diffrn_reflns_theta_full 26.00
_diffrn_reflns_theta_max 26.00
_diffrn_reflns_theta_min 3.27
_exptl_absorpt_coefficient_mu 2.375
_exptl_absorpt_correction_T_max 0.7971
_exptl_absorpt_correction_T_min 0.5360
_exptl_absorpt_correction_type multi-scan
_exptl_absorpt_process_details '(ABSCOR; Higashi, 1995)'
_exptl_crystal_colour Colorless
_exptl_crystal_density_diffrn 1.724
_exptl_crystal_density_method 'not measured'
_exptl_crystal_description needle
_exptl_crystal_F_000 948
_exptl_crystal_size_max 0.30
_exptl_crystal_size_mid 0.10
_exptl_crystal_size_min 0.10
_refine_diff_density_max 0.804
_refine_diff_density_min -0.612
_refine_diff_density_rms 0.146
_refine_ls_extinction_method none
_refine_ls_goodness_of_fit_ref 1.037
_refine_ls_hydrogen_treatment constr
_refine_ls_matrix_type full
_refine_ls_number_parameters 254
_refine_ls_number_reflns 3490
_refine_ls_number_restraints 0
_refine_ls_restrained_S_all 1.037
_refine_ls_R_factor_all 0.0453
_refine_ls_R_factor_gt 0.0334
_refine_ls_shift/su_max 0.000
_refine_ls_shift/su_mean 0.000
_refine_ls_structure_factor_coef Fsqd
_refine_ls_weighting_details 'calc w=1/[\s^2^(Fo^2^)+(0.0463P)^2^+4.6941P] where P=(Fo^2^+2Fc^2^)/3'
_refine_ls_weighting_scheme calc
_refine_ls_wR_factor_gt 0.0813
_refine_ls_wR_factor_ref 0.1117
_reflns_number_gt 2999
_reflns_number_total 3490
_reflns_threshold_expression >2sigma(I)
_cod_data_source_file c3qi00061c.txt
_cod_data_source_block 2g
_cod_depositor_comments
;
The following automatic conversions were performed:

data item '_exptl_absorpt_correction_type' value 'MULTI-SCAN' was
changed to 'multi-scan' in accordance with the
/home/saulius/struct/COD-crude-data/automatic-downloads/DataCite-retrospective/RSC/depositions/lib/dictionaries/cif_core.dic
dictionary named 'cif_core.dic' version 2.4.2 last updated on
2011-04-26.

Automatic conversion script
Id: cif_fix_values 6909 2019-04-08 15:41:33Z antanas 
;
_cod_original_sg_symbol_H-M P21/c
_cod_database_code 4350745

loop_
_symmetry_equiv_pos_as_xyz
'x, y, z'
'-x, y+1/2, -z+1/2'
'-x, -y, -z'
'x, -y-1/2, z-1/2'

loop_
_atom_site_label
_atom_site_type_symbol
_atom_site_fract_x
_atom_site_fract_y
_atom_site_fract_z
_atom_site_U_iso_or_equiv
_atom_site_adp_type
_atom_site_occupancy
_atom_site_symmetry_multiplicity
_atom_site_calc_flag
_atom_site_refinement_flags
Cu1 Cu 0.28789(7) 0.54373(2) 0.53805(3) 0.02549(15) Uani 1 1 d .
Cu2 Cu 0.80789(7) 0.58088(2) 0.60075(3) 0.02261(14) Uani 1 1 d .
N1 N 0.4370(5) 0.49236(14) 0.62635(19) 0.0220(6) Uani 1 1 d .
N2 N 0.6556(5) 0.51268(14) 0.65920(18) 0.0218(6) Uani 1 1 d .
N3 N 0.5065(6) 0.29186(17) 0.9533(2) 0.0314(7) Uani 1 1 d .
N5 N -0.0834(5) 0.62752(14) 0.50431(18) 0.0207(6) Uani 1 1 d .
N4 N 0.1275(5) 0.60954(15) 0.47352(19) 0.0221(6) Uani 1 1 d .
N6 N -0.1006(5) 0.84933(15) 0.20515(18) 0.0233(6) Uani 1 1 d .
C1 C 0.7111(6) 0.47731(17) 0.7309(2) 0.0214(7) Uani 1 1 d .
H1A H 0.8524 0.4816 0.7665 0.026 Uiso 1 1 calc R
C2 C 0.5316(6) 0.43302(17) 0.7459(2) 0.0200(7) Uani 1 1 d .
C3 C 0.3628(6) 0.44541(16) 0.6781(2) 0.0199(7) Uani 1 1 d .
H3A H 0.2165 0.4237 0.6699 0.024 Uiso 1 1 calc R
C4 C 0.6958(6) 0.3293(2) 0.9427(2) 0.0277(8) Uani 1 1 d .
H4A H 0.8285 0.3231 0.9824 0.033 Uiso 1 1 calc R
C5 C 0.7117(6) 0.37592(18) 0.8785(2) 0.0238(7) Uani 1 1 d .
H5A H 0.8490 0.4017 0.8767 0.029 Uiso 1 1 calc R
C6 C 0.5245(6) 0.38498(16) 0.8162(2) 0.0200(7) Uani 1 1 d .
C7 C 0.3285(6) 0.34512(18) 0.8255(2) 0.0251(7) Uani 1 1 d .
H7A H 0.1959 0.3485 0.7851 0.030 Uiso 1 1 calc R
C8 C 0.3282(7) 0.30116(19) 0.8930(3) 0.0307(8) Uani 1 1 d .
H8A H 0.1917 0.2754 0.8973 0.037 Uiso 1 1 calc R
C11 C 0.1755(6) 0.65206(18) 0.4106(2) 0.0223(7) Uani 1 1 d .
H11A H 0.3119 0.6509 0.3792 0.027 Uiso 1 1 calc R
C10 C -0.0036(6) 0.69800(16) 0.3982(2) 0.0189(7) Uani 1 1 d .
C9 C -0.1626(6) 0.67985(17) 0.4596(2) 0.0200(7) Uani 1 1 d .
H9A H -0.3054 0.7017 0.4679 0.024 Uiso 1 1 calc R
C16 C 0.0882(6) 0.80972(18) 0.2096(2) 0.0256(7) Uani 1 1 d .
H16A H 0.1997 0.8155 0.1677 0.031 Uiso 1 1 calc R
C15 C 0.1299(6) 0.76135(18) 0.2712(2) 0.0237(7) Uani 1 1 d .
H15A H 0.2671 0.7353 0.2709 0.028 Uiso 1 1 calc R
C14 C -0.0305(6) 0.75073(17) 0.3339(2) 0.0199(7) Uani 1 1 d .
C13 C -0.2282(6) 0.79229(18) 0.3309(2) 0.0225(7) Uani 1 1 d .
H13A H -0.3423 0.7878 0.3722 0.027 Uiso 1 1 calc R
C12 C -0.2523(6) 0.83990(18) 0.2665(2) 0.0246(7) Uani 1 1 d .
H12A H -0.3852 0.8677 0.2657 0.030 Uiso 1 1 calc R
C17 C 0.1275(6) 0.52996(18) 0.9352(2) 0.0250(7) Uani 1 1 d .
C18 C -0.0880(6) 0.55510(19) 0.9574(3) 0.0279(8) Uani 1 1 d .
H18A H -0.1505 0.5929 0.9285 0.033 Uiso 1 1 calc R
C19 C 0.2117(6) 0.47455(19) 0.9787(3) 0.0274(8) Uani 1 1 d .
H19A H 0.3567 0.4564 0.9647 0.033 Uiso 1 1 calc R
C20 C 0.2653(7) 0.5632(2) 0.8673(3) 0.0323(9) Uani 1 1 d .
H20A H 0.4259 0.5465 0.8714 0.048 Uiso 1 1 calc R
H20B H 0.2672 0.6105 0.8773 0.048 Uiso 1 1 calc R
H20C H 0.1918 0.5540 0.8093 0.048 Uiso 1 1 calc R

loop_
_atom_site_aniso_label
_atom_site_aniso_U_11
_atom_site_aniso_U_22
_atom_site_aniso_U_33
_atom_site_aniso_U_23
_atom_site_aniso_U_13
_atom_site_aniso_U_12
Cu1 0.0301(3) 0.0217(3) 0.0244(3) 0.00666(17) -0.00004(19) 0.00410(17)
Cu2 0.0276(2) 0.0178(2) 0.0226(2) 0.00372(16) 0.00311(17) -0.00126(16)
N1 0.0252(14) 0.0165(14) 0.0236(15) 0.0006(12) -0.0030(12) -0.0006(11)
N2 0.0256(14) 0.0188(15) 0.0205(14) 0.0007(12) -0.0022(12) -0.0034(11)
N3 0.0334(16) 0.0297(18) 0.0304(17) 0.0075(14) -0.0022(13) -0.0049(13)
N5 0.0262(14) 0.0185(15) 0.0178(14) 0.0006(11) 0.0041(11) 0.0001(11)
N4 0.0242(14) 0.0218(16) 0.0207(14) 0.0030(12) 0.0035(11) 0.0034(11)
N6 0.0321(15) 0.0201(15) 0.0181(14) 0.0023(12) 0.0044(12) 0.0048(12)
C1 0.0256(17) 0.0194(18) 0.0187(17) -0.0008(13) -0.0019(13) -0.0033(13)
C2 0.0217(16) 0.0147(16) 0.0237(17) -0.0028(13) 0.0036(13) 0.0010(12)
C3 0.0232(16) 0.0150(16) 0.0217(17) -0.0001(13) 0.0025(13) -0.0013(12)
C4 0.0255(17) 0.031(2) 0.0263(18) 0.0061(16) -0.0003(14) -0.0011(15)
C5 0.0229(16) 0.0224(18) 0.0260(18) 0.0029(14) 0.0012(14) -0.0033(13)
C6 0.0247(16) 0.0122(16) 0.0233(17) -0.0011(13) 0.0034(13) -0.0001(12)
C7 0.0245(17) 0.0225(19) 0.0275(18) 0.0032(15) -0.0044(14) -0.0038(14)
C8 0.0307(19) 0.025(2) 0.036(2) 0.0070(16) -0.0004(16) -0.0092(15)
C11 0.0240(16) 0.0222(18) 0.0214(17) 0.0040(14) 0.0063(13) 0.0016(13)
C10 0.0226(15) 0.0160(16) 0.0181(16) -0.0004(13) 0.0012(13) -0.0015(12)
C9 0.0249(16) 0.0182(17) 0.0169(16) -0.0017(13) 0.0005(13) 0.0008(13)
C16 0.0272(17) 0.0246(19) 0.0255(18) 0.0028(14) 0.0049(14) 0.0020(14)
C15 0.0234(16) 0.0201(18) 0.0276(18) 0.0023(14) 0.0032(14) 0.0017(13)
C14 0.0245(16) 0.0160(16) 0.0183(16) -0.0011(13) -0.0057(13) -0.0007(12)
C13 0.0246(16) 0.0228(18) 0.0206(17) 0.0012(14) 0.0060(13) 0.0006(13)
C12 0.0286(17) 0.0204(18) 0.0252(18) 0.0025(14) 0.0043(14) 0.0058(14)
C17 0.0252(17) 0.0207(18) 0.0288(19) -0.0023(15) 0.0004(15) -0.0047(13)
C18 0.0251(17) 0.0237(19) 0.034(2) 0.0026(15) -0.0076(15) 0.0012(14)
C19 0.0196(16) 0.0238(19) 0.038(2) -0.0032(16) -0.0001(15) 0.0008(13)
C20 0.0312(19) 0.032(2) 0.033(2) 0.0051(17) 0.0016(16) -0.0046(16)

loop_
_atom_type_symbol
_atom_type_description
_atom_type_scat_dispersion_real
_atom_type_scat_dispersion_imag
_atom_type_scat_source
C C 0.0033 0.0016 'International Tables Vol C Tables 4.2.6.8 and 6.1.1.4'
H H 0.0000 0.0000 'International Tables Vol C Tables 4.2.6.8 and 6.1.1.4'
N N 0.0061 0.0033 'International Tables Vol C Tables 4.2.6.8 and 6.1.1.4'
Cu Cu 0.3201 1.2651 'International Tables Vol C Tables 4.2.6.8 and 6.1.1.4'

loop_
_geom_angle_atom_site_label_1
_geom_angle_atom_site_label_2
_geom_angle_atom_site_label_3
_geom_angle
_geom_angle_site_symmetry_1
_geom_angle_site_symmetry_3
N1 Cu1 N4 165.34(13) . .
N2 Cu2 N5 156.98(12) . 1_655
N2 Cu2 N6 102.87(12) . 4_676
N5 Cu2 N6 100.00(12) 1_655 4_676
C3 N1 N2 108.4(3) . .
C3 N1 Cu1 133.4(2) . .
N2 N1 Cu1 116.9(2) . .
C1 N2 N1 107.2(3) . .
C1 N2 Cu2 134.0(2) . .
N1 N2 Cu2 118.8(2) . .
C8 N3 C4 114.5(3) . .
C9 N5 N4 108.0(3) . .
C9 N5 Cu2 133.2(2) . 1_455
N4 N5 Cu2 118.6(2) . 1_455
C11 N4 N5 107.8(3) . .
C11 N4 Cu1 136.7(2) . .
N5 N4 Cu1 114.6(2) . .
C16 N6 C12 115.8(3) . .
C16 N6 Cu2 125.3(2) . 4_475
C12 N6 Cu2 118.6(2) . 4_475
N2 C1 C2 110.6(3) . .
N2 C1 H1A 124.7 . .
C2 C1 H1A 124.7 . .
C3 C2 C1 103.7(3) . .
C3 C2 C6 128.4(3) . .
C1 C2 C6 128.0(3) . .
N1 C3 C2 110.1(3) . .
N1 C3 H3A 124.9 . .
C2 C3 H3A 124.9 . .
N3 C4 C5 125.1(3) . .
N3 C4 H4A 117.5 . .
C5 C4 H4A 117.5 . .
C4 C5 C6 119.7(3) . .
C4 C5 H5A 120.1 . .
C6 C5 H5A 120.1 . .
C7 C6 C5 115.6(3) . .
C7 C6 C2 122.0(3) . .
C5 C6 C2 122.4(3) . .
C8 C7 C6 120.1(3) . .
C8 C7 H7A 120.0 . .
C6 C7 H7A 120.0 . .
N3 C8 C7 125.0(3) . .
N3 C8 H8A 117.5 . .
C7 C8 H8A 117.5 . .
N4 C11 C10 110.3(3) . .
N4 C11 H11A 124.8 . .
C10 C11 H11A 124.8 . .
C11 C10 C9 103.6(3) . .
C11 C10 C14 129.0(3) . .
C9 C10 C14 127.3(3) . .
N5 C9 C10 110.2(3) . .
N5 C9 H9A 124.9 . .
C10 C9 H9A 124.9 . .
N6 C16 C15 124.3(3) . .
N6 C16 H16A 117.8 . .
C15 C16 H16A 117.8 . .
C16 C15 C14 119.8(3) . .
C16 C15 H15A 120.1 . .
C14 C15 H15A 120.1 . .
C15 C14 C13 116.7(3) . .
C15 C14 C10 122.7(3) . .
C13 C14 C10 120.6(3) . .
C12 C13 C14 118.8(3) . .
C12 C13 H13A 120.6 . .
C14 C13 H13A 120.6 . .
N6 C12 C13 124.6(3) . .
N6 C12 H12A 117.7 . .
C13 C12 H12A 117.7 . .
C19 C17 C18 117.6(4) . .
C19 C17 C20 121.3(3) . .
C18 C17 C20 121.1(3) . .
C19 C18 C17 121.0(3) 3_567 .
C19 C18 H18A 119.5 3_567 .
C17 C18 H18A 119.5 . .
C17 C19 C18 121.4(3) . 3_567
C17 C19 H19A 119.3 . .
C18 C19 H19A 119.3 3_567 .
C17 C20 H20A 109.5 . .
C17 C20 H20B 109.5 . .
H20A C20 H20B 109.5 . .
C17 C20 H20C 109.5 . .
H20A C20 H20C 109.5 . .
H20B C20 H20C 109.5 . .

loop_
_geom_bond_atom_site_label_1
_geom_bond_atom_site_label_2
_geom_bond_distance
_geom_bond_site_symmetry_2
Cu1 N1 1.877(3) .
Cu1 N4 1.875(3) .
Cu2 N2 1.907(3) .
Cu2 N5 1.910(3) 1_655
Cu2 N6 2.187(3) 4_676
N1 C3 1.338(4) .
N1 N2 1.382(4) .
N2 C1 1.341(4) .
N3 C8 1.345(5) .
N3 C4 1.348(5) .
N5 C9 1.335(4) .
N5 N4 1.381(4) .
N5 Cu2 1.910(3) 1_455
N4 C11 1.346(4) .
N6 C16 1.350(5) .
N6 C12 1.345(5) .
N6 Cu2 2.187(3) 4_475
C1 C2 1.403(5) .
C1 H1A 0.9500 .
C2 C3 1.396(5) .
C2 C6 1.465(5) .
C3 H3A 0.9500 .
C4 C5 1.382(5) .
C4 H4A 0.9500 .
C5 C6 1.402(5) .
C5 H5A 0.9500 .
C6 C7 1.404(5) .
C7 C8 1.376(5) .
C7 H7A 0.9500 .
C8 H8A 0.9500 .
C11 C10 1.395(5) .
C11 H11A 0.9500 .
C10 C9 1.412(5) .
C10 C14 1.465(5) .
C9 H9A 0.9500 .
C16 C15 1.380(5) .
C16 H16A 0.9500 .
C15 C14 1.400(5) .
C15 H15A 0.9500 .
C14 C13 1.415(5) .
C13 C12 1.391(5) .
C13 H13A 0.9500 .
C12 H12A 0.9500 .
C17 C19 1.386(5) .
C17 C18 1.404(5) .
C17 C20 1.519(5) .
C18 C19 1.394(6) 3_567
C18 H18A 0.9500 .
C19 C18 1.394(6) 3_567
C19 H19A 0.9500 .
C20 H20A 0.9800 .
C20 H20B 0.9800 .
C20 H20C 0.9800 .
